data_7210329
loop_
_publ_author_name
'Kobayashi, Yuhei'
'Tanaka, Yuki'
'Sato, Tomohiro'
'Fujiki, Michiya'
'Kuroda, Reiko'
'Imai, Yoshitane'

_publ_section_title
;
 Chiral anthracene fluorescence system using achiral 1-naphthylmethylamine
;
_journal_issue 31
_journal_name_full CrystEngComm
_journal_page_first 6259
_journal_paper_doi 10.1039/c3ce40765a
_journal_volume 15
_journal_year 2013
_chemical_formula_sum 'C28 H21 N O2'
_chemical_formula_weight 403.46
_chemical_name_systematic
;
?
;
_space_group_IT_number 14
_symmetry_cell_setting monoclinic
_symmetry_space_group_name_Hall '-P 2ybc'
_symmetry_space_group_name_H-M 'P 1 21/c 1'
_atom_sites_solution_hydrogens geom
_atom_sites_solution_primary direct
_atom_sites_solution_secondary difmap
_audit_creation_method SHELXL-97
_cell_angle_alpha 90.00
_cell_angle_beta 105.172(5)
_cell_angle_gamma 90.00
_cell_formula_units_Z 4
_cell_length_a 18.302(6)
_cell_length_b 8.680(3)
_cell_length_c 12.923(4)
_cell_measurement_reflns_used 3688
_cell_measurement_temperature 100(2)
_cell_measurement_theta_max 31.07
_cell_measurement_theta_min 2.61
_cell_volume 1981.4(11)
_computing_structure_refinement 'SHELXL-97 (Sheldrick, 2008)'
_computing_structure_solution 'SHELXS-97 (Sheldrick, 2008)'
_diffrn_ambient_temperature 100(2)
_diffrn_measured_fraction_theta_full 0.962
_diffrn_measured_fraction_theta_max 0.825
_diffrn_measurement_device_type 'Rigaku Saturn'
_diffrn_measurement_method \w-scans
_diffrn_radiation_monochromator graphite
_diffrn_radiation_source 'fine-focus sealed tube'
_diffrn_radiation_type MoK\a
_diffrn_radiation_wavelength 0.71075
_diffrn_reflns_av_R_equivalents 0.0525
_diffrn_reflns_av_sigmaI/netI 0.0509
_diffrn_reflns_limit_h_max 16
_diffrn_reflns_limit_h_min -24
_diffrn_reflns_limit_k_max 12
_diffrn_reflns_limit_k_min -12
_diffrn_reflns_limit_l_max 18
_diffrn_reflns_limit_l_min -18
_diffrn_reflns_number 14062
_diffrn_reflns_theta_full 25.00
_diffrn_reflns_theta_max 31.07
_diffrn_reflns_theta_min 2.61
_exptl_absorpt_coefficient_mu 0.085
_exptl_absorpt_correction_T_max 0.9958
_exptl_absorpt_correction_T_min 0.9767
_exptl_absorpt_correction_type empirical
_exptl_absorpt_process_details multi-scan
_exptl_crystal_colour Yellow
_exptl_crystal_density_diffrn 1.352
_exptl_crystal_density_method 'not measured'
_exptl_crystal_description Platelet
_exptl_crystal_F_000 848
_exptl_crystal_size_max 0.28
_exptl_crystal_size_mid 0.22
_exptl_crystal_size_min 0.05
_refine_diff_density_max 0.505
_refine_diff_density_min -0.275
_refine_diff_density_rms 0.075
_refine_ls_extinction_method none
_refine_ls_goodness_of_fit_ref 1.077
_refine_ls_hydrogen_treatment constr
_refine_ls_matrix_type full
_refine_ls_number_parameters 281
_refine_ls_number_reflns 5255
_refine_ls_number_restraints 0
_refine_ls_restrained_S_all 1.077
_refine_ls_R_factor_all 0.0826
_refine_ls_R_factor_gt 0.0585
_refine_ls_shift/su_max 0.009
_refine_ls_shift/su_mean 0.002
_refine_ls_structure_factor_coef Fsqd
_refine_ls_weighting_details 'calc w=1/[\s^2^(Fo^2^)+(0.0929P)^2^+0.3684P] where P=(Fo^2^+2Fc^2^)/3'
_refine_ls_weighting_scheme calc
_refine_ls_wR_factor_gt 0.1502
_refine_ls_wR_factor_ref 0.1681
_reflns_number_gt 3688
_reflns_number_total 5255
_reflns_threshold_expression >2\s(I)
_cod_data_source_file c3ce40765a.txt
_cod_data_source_block imai813_3
_cod_original_cell_volume 1981.5(11)
_cod_original_sg_symbol_H-M P21/c
_cod_database_code 7210329

loop_
_symmetry_equiv_pos_as_xyz
'x, y, z'
'-x, y+1/2, -z+1/2'
'-x, -y, -z'
'x, -y-1/2, z-1/2'

loop_
_atom_site_label
_atom_site_type_symbol
_atom_site_fract_x
_atom_site_fract_y
_atom_site_fract_z
_atom_site_U_iso_or_equiv
_atom_site_adp_type
_atom_site_occupancy
_atom_site_symmetry_multiplicity
_atom_site_calc_flag
_atom_site_refinement_flags
O1 O 0.51301(7) 0.18320(15) 0.50431(10) 0.0219(3) Uani 1 1 d .
O2 O 0.47934(7) 0.24115(15) 0.33022(9) 0.0216(3) Uani 1 1 d .
C1 C 0.40044(9) 0.32630(18) 0.44029(13) 0.0176(3) Uani 1 1 d .
C2 C 0.41018(10) 0.4341(2) 0.52315(13) 0.0198(3) Uani 1 1 d .
H2 H 0.4596 0.4530 0.5674 0.024 Uiso 1 1 calc R
C3 C 0.34955(10) 0.5138(2) 0.54223(14) 0.0206(3) Uani 1 1 d .
H3 H 0.3580 0.5897 0.5971 0.025 Uiso 1 1 calc R
C4 C 0.27579(10) 0.48335(19) 0.48116(13) 0.0186(3) Uani 1 1 d .
C5 C 0.21136(10) 0.5636(2) 0.49861(14) 0.0232(4) Uani 1 1 d .
H5 H 0.2191 0.6439 0.5503 0.028 Uiso 1 1 calc R
C6 C 0.14008(10) 0.5274(2) 0.44328(15) 0.0243(4) Uani 1 1 d .
H6 H 0.0987 0.5807 0.4585 0.029 Uiso 1 1 calc R
C7 C 0.12539(10) 0.4106(2) 0.36214(14) 0.0215(3) Uani 1 1 d .
C8 C 0.05251(10) 0.3725(2) 0.30260(15) 0.0273(4) Uani 1 1 d .
H8 H 0.0103 0.4224 0.3178 0.033 Uiso 1 1 calc R
C9 C 0.04035(11) 0.2635(2) 0.22179(17) 0.0306(4) Uani 1 1 d .
H9 H -0.0098 0.2398 0.1821 0.037 Uiso 1 1 calc R
C10 C 0.10139(10) 0.1885(2) 0.19840(16) 0.0286(4) Uani 1 1 d .
H10 H 0.0926 0.1139 0.1427 0.034 Uiso 1 1 calc R
C11 C 0.17584(10) 0.2221(2) 0.25654(14) 0.0221(4) Uani 1 1 d .
C12 C 0.23996(10) 0.1456(2) 0.23652(14) 0.0239(4) Uani 1 1 d .
H12 H 0.2320 0.0692 0.1821 0.029 Uiso 1 1 calc R
C13 C 0.31168(10) 0.1786(2) 0.29264(14) 0.0212(3) Uani 1 1 d .
H13 H 0.3527 0.1258 0.2763 0.025 Uiso 1 1 calc R
C14 C 0.32688(9) 0.29262(19) 0.37688(13) 0.0168(3) Uani 1 1 d .
C15 C 0.26384(9) 0.36994(19) 0.39926(13) 0.0172(3) Uani 1 1 d .
C16 C 0.18852(9) 0.33381(19) 0.33925(13) 0.0190(3) Uani 1 1 d .
C17 C 0.46936(9) 0.24460(19) 0.42378(13) 0.0177(3) Uani 1 1 d .
C21 C 0.32892(9) 0.55853(19) 0.17159(13) 0.0179(3) Uani 1 1 d .
C22 C 0.36638(10) 0.6407(2) 0.26052(13) 0.0196(3) Uani 1 1 d .
H22 H 0.4200 0.6343 0.2844 0.023 Uiso 1 1 calc R
C23 C 0.32695(10) 0.7348(2) 0.31732(14) 0.0225(4) Uani 1 1 d .
H23 H 0.3541 0.7914 0.3782 0.027 Uiso 1 1 calc R
C24 C 0.24964(10) 0.7441(2) 0.28454(14) 0.0227(4) Uani 1 1 d .
H24 H 0.2233 0.8061 0.3235 0.027 Uiso 1 1 calc R
C25 C 0.12897(10) 0.6744(2) 0.15564(16) 0.0282(4) Uani 1 1 d .
H25 H 0.1021 0.7345 0.1949 0.034 Uiso 1 1 calc R
C26 C 0.08997(11) 0.6019(3) 0.06429(18) 0.0344(5) Uani 1 1 d .
H26 H 0.0366 0.6135 0.0398 0.041 Uiso 1 1 calc R
C27 C 0.12873(11) 0.5099(3) 0.00622(17) 0.0330(5) Uani 1 1 d .
H27 H 0.1013 0.4599 -0.0576 0.040 Uiso 1 1 calc R
C28 C 0.20580(10) 0.4919(2) 0.04111(15) 0.0257(4) Uani 1 1 d .
H28 H 0.2311 0.4276 0.0021 0.031 Uiso 1 1 calc R
C29 C 0.24817(9) 0.56851(19) 0.13506(13) 0.0187(3) Uani 1 1 d .
C30 C 0.20879(10) 0.6622(2) 0.19340(14) 0.0213(3) Uani 1 1 d .
C31 C 0.36946(9) 0.4590(2) 0.10839(13) 0.0191(3) Uani 1 1 d .
H31A H 0.3472 0.3543 0.1017 0.023 Uiso 1 1 calc R
H31B H 0.3609 0.5020 0.0352 0.023 Uiso 1 1 calc R
N31 N 0.45203(8) 0.44720(17) 0.15742(11) 0.0183(3) Uani 1 1 d .
H31C H 0.4720 0.5433 0.1711 0.027 Uiso 1 1 calc R
H31D H 0.4742 0.3978 0.1115 0.027 Uiso 1 1 calc R
H31E H 0.4605 0.3932 0.2198 0.027 Uiso 1 1 calc R

loop_
_atom_site_aniso_label
_atom_site_aniso_U_11
_atom_site_aniso_U_22
_atom_site_aniso_U_33
_atom_site_aniso_U_23
_atom_site_aniso_U_13
_atom_site_aniso_U_12
O1 0.0194(6) 0.0259(6) 0.0205(6) 0.0033(5) 0.0055(5) -0.0003(5)
O2 0.0234(6) 0.0243(6) 0.0195(6) 0.0027(5) 0.0100(5) 0.0034(5)
C1 0.0189(8) 0.0161(7) 0.0192(8) 0.0018(6) 0.0073(6) 0.0001(6)
C2 0.0231(8) 0.0190(8) 0.0171(7) -0.0015(6) 0.0051(6) -0.0035(6)
C3 0.0258(9) 0.0182(8) 0.0185(8) -0.0027(6) 0.0070(6) -0.0018(6)
C4 0.0247(8) 0.0156(7) 0.0178(7) 0.0011(6) 0.0095(6) 0.0011(6)
C5 0.0307(9) 0.0206(8) 0.0209(8) -0.0004(7) 0.0111(7) 0.0042(7)
C6 0.0276(9) 0.0229(8) 0.0261(9) 0.0030(7) 0.0135(7) 0.0059(7)
C7 0.0227(8) 0.0219(8) 0.0224(8) 0.0038(7) 0.0101(6) 0.0020(6)
C8 0.0193(8) 0.0301(10) 0.0339(10) 0.0027(8) 0.0096(7) 0.0017(7)
C9 0.0190(8) 0.0359(11) 0.0360(11) -0.0019(9) 0.0058(7) -0.0028(7)
C10 0.0243(9) 0.0309(10) 0.0303(10) -0.0060(8) 0.0066(7) -0.0062(7)
C11 0.0226(8) 0.0232(8) 0.0217(8) -0.0021(7) 0.0080(6) -0.0037(6)
C12 0.0254(9) 0.0239(9) 0.0230(8) -0.0066(7) 0.0075(7) -0.0035(7)
C13 0.0228(8) 0.0200(8) 0.0228(8) -0.0048(7) 0.0094(6) -0.0011(6)
C14 0.0190(7) 0.0161(7) 0.0168(7) 0.0016(6) 0.0072(6) -0.0005(6)
C15 0.0193(7) 0.0167(7) 0.0172(7) 0.0016(6) 0.0076(6) 0.0008(6)
C16 0.0206(8) 0.0183(8) 0.0198(8) 0.0023(6) 0.0084(6) -0.0008(6)
C17 0.0185(7) 0.0163(7) 0.0195(8) -0.0010(6) 0.0071(6) -0.0029(6)
C21 0.0195(8) 0.0169(7) 0.0182(7) 0.0023(6) 0.0068(6) 0.0003(6)
C22 0.0205(8) 0.0198(8) 0.0193(8) 0.0019(6) 0.0067(6) 0.0003(6)
C23 0.0283(9) 0.0210(8) 0.0200(8) -0.0002(7) 0.0096(7) 0.0012(7)
C24 0.0290(9) 0.0200(8) 0.0227(8) 0.0024(7) 0.0133(7) 0.0046(7)
C25 0.0215(9) 0.0305(10) 0.0362(10) 0.0070(8) 0.0140(7) 0.0032(7)
C26 0.0175(8) 0.0392(11) 0.0461(12) 0.0060(10) 0.0074(8) 0.0012(8)
C27 0.0234(9) 0.0369(11) 0.0353(11) -0.0011(9) 0.0016(8) -0.0046(8)
C28 0.0237(9) 0.0267(9) 0.0265(9) -0.0023(7) 0.0062(7) -0.0013(7)
C29 0.0188(8) 0.0169(7) 0.0213(8) 0.0028(6) 0.0068(6) 0.0002(6)
C30 0.0220(8) 0.0202(8) 0.0242(8) 0.0055(7) 0.0107(7) 0.0023(6)
C31 0.0177(8) 0.0210(8) 0.0183(8) -0.0015(6) 0.0046(6) 0.0014(6)
N31 0.0186(7) 0.0198(7) 0.0177(6) 0.0013(5) 0.0068(5) 0.0015(5)

loop_
_atom_type_symbol
_atom_type_description
_atom_type_scat_dispersion_real
_atom_type_scat_dispersion_imag
_atom_type_scat_source
C C 0.0033 0.0016 'International Tables Vol C Tables 4.2.6.8 and 6.1.1.4'
H H 0.0000 0.0000 'International Tables Vol C Tables 4.2.6.8 and 6.1.1.4'
N N 0.0061 0.0033 'International Tables Vol C Tables 4.2.6.8 and 6.1.1.4'
O O 0.0106 0.0060 'International Tables Vol C Tables 4.2.6.8 and 6.1.1.4'

loop_
_geom_angle_atom_site_label_1
_geom_angle_atom_site_label_2
_geom_angle_atom_site_label_3
_geom_angle
C2 C1 C14 119.64(15)
C2 C1 C17 118.60(15)
C14 C1 C17 121.72(15)
C3 C2 C1 121.60(16)
C2 C3 C4 120.34(16)
C3 C4 C15 119.29(15)
C3 C4 C5 122.01(16)
C15 C4 C5 118.70(16)
C6 C5 C4 121.54(17)
C5 C6 C7 121.48(16)
C8 C7 C16 118.90(17)
C8 C7 C6 122.76(16)
C16 C7 C6 118.30(16)
C9 C8 C7 121.37(17)
C8 C9 C10 120.27(18)
C9 C10 C11 120.52(18)
C10 C11 C16 119.37(16)
C10 C11 C12 122.31(17)
C16 C11 C12 118.31(16)
C13 C12 C11 122.12(17)
C12 C13 C14 121.17(16)
C1 C14 C15 118.91(15)
C1 C14 C13 123.11(15)
C15 C14 C13 117.93(15)
C4 C15 C16 119.69(15)
C4 C15 C14 120.12(15)
C16 C15 C14 120.19(15)
C11 C16 C15 120.27(15)
C11 C16 C7 119.56(16)
C15 C16 C7 120.17(16)
O1 C17 O2 124.15(15)
O1 C17 C1 117.20(14)
O2 C17 C1 118.64(14)
C22 C21 C29 119.38(15)
C22 C21 C31 122.76(15)
C29 C21 C31 117.85(14)
C21 C22 C23 121.51(16)
C24 C23 C22 119.97(16)
C23 C24 C30 120.51(16)
C26 C25 C30 121.48(18)
C25 C26 C27 120.06(18)
C28 C27 C26 120.47(19)
C27 C28 C29 120.70(18)
C28 C29 C30 118.67(15)
C28 C29 C21 122.55(15)
C30 C29 C21 118.76(15)
C24 C30 C25 121.53(16)
C24 C30 C29 119.85(16)
C25 C30 C29 118.59(16)
N31 C31 C21 113.51(13)

loop_
_geom_bond_atom_site_label_1
_geom_bond_atom_site_label_2
_geom_bond_distance
O1 C17 1.253(2)
O2 C17 1.270(2)
C1 C2 1.398(2)
C1 C14 1.411(2)
C1 C17 1.510(2)
C2 C3 1.384(2)
C3 C4 1.399(2)
C4 C15 1.420(2)
C4 C5 1.437(2)
C5 C6 1.350(3)
C6 C7 1.433(3)
C7 C8 1.394(2)
C7 C16 1.430(2)
C8 C9 1.383(3)
C9 C10 1.393(3)
C10 C11 1.404(2)
C11 C16 1.417(2)
C11 C12 1.430(3)
C12 C13 1.354(2)
C13 C14 1.443(2)
C14 C15 1.428(2)
C15 C16 1.429(2)
C21 C22 1.374(2)
C21 C29 1.431(2)
C21 C31 1.510(2)
C22 C23 1.415(2)
C23 C24 1.369(2)
C24 C30 1.411(3)
C25 C26 1.363(3)
C25 C30 1.418(3)
C26 C27 1.408(3)
C27 C28 1.373(3)
C28 C29 1.423(2)
C29 C30 1.426(2)
C31 N31 1.481(2)
